data_7135889
loop_
_publ_author_name
'Murrell, William D.'
'Coomber, Daniel A.'
'Hua, Carol'
'Macreadie, Lauren K.'
'Pfeffer, Frederick M.'

_publ_section_title
;
 Overcoming interpenetration in ladder frameworks using a large readily
 accessible aliphatic linker.
;
_journal_issue 40
_journal_name_full 'Chemical communications (Cambridge, England)'
_journal_page_first 10211
_journal_page_last 10215
_journal_paper_doi 10.1039/d6cc01098a
_journal_volume 62
_journal_year 2026
_chemical_formula_moiety 'C51 H52 N4 O14, H2 O, C2 H3 N'
_chemical_formula_sum 'C53 H57 N5 O15'
_chemical_formula_weight 1004.03
_space_group_crystal_system monoclinic
_space_group_IT_number 14
_space_group_name_Hall '-P 2ybc'
_space_group_name_H-M_alt 'P 1 21/c 1'
_atom_sites_solution_hydrogens mixed
_audit_creation_date 2026-03-13
_audit_creation_method
;
Olex2 1.5
(compiled 2025.07.13 svn.rb7424aed for OlexSys, GUI svn.r7314)
;
_audit_update_record
;
2026-03-23 deposited with the CCDC.	2026-04-27 downloaded from the CCDC.
;
_cell_angle_alpha 90
_cell_angle_beta 110.27(3)
_cell_angle_gamma 90
_cell_formula_units_Z 4
_cell_length_a 19.067(4)
_cell_length_b 9.932(2)
_cell_length_c 27.276(6)
_cell_measurement_reflns_used 8405
_cell_measurement_temperature 100.0(2)
_cell_measurement_theta_max 28.98
_cell_measurement_theta_min 2.29
_cell_volume 4845(2)
_computing_cell_refinement 'XDS (Kabsch, 2010)'
_computing_data_collection 'AS QEGUI'
_computing_data_reduction 'XDS (Kabsch, 2010)'
_computing_molecular_graphics 'Olex2 1.5 (Dolomanov et al., 2009)'
_computing_publication_material 'Olex2 1.5 (Dolomanov et al., 2009)'
_computing_structure_refinement 'SHELXL 2018/3 (Sheldrick, 2015)'
_computing_structure_solution 'SHELXT 2018/2 (Sheldrick, 2018)'
_diffrn_ambient_temperature 100.15
_diffrn_detector_area_resol_mean 13.3
_diffrn_measured_fraction_theta_full 0.991
_diffrn_measured_fraction_theta_max 0.829
_diffrn_measurement_device_type 'MX2 Beamline Australian Synchrotron'
_diffrn_measurement_method 'Omega Scan'
_diffrn_radiation_type Synchrotron
_diffrn_radiation_wavelength 0.710759
_diffrn_reflns_av_R_equivalents 0.0658
_diffrn_reflns_av_unetI/netI 0.0403
_diffrn_reflns_Laue_measured_fraction_full 0.991
_diffrn_reflns_Laue_measured_fraction_max 0.829
_diffrn_reflns_limit_h_max 27
_diffrn_reflns_limit_h_min -27
_diffrn_reflns_limit_k_max 12
_diffrn_reflns_limit_k_min -12
_diffrn_reflns_limit_l_max 36
_diffrn_reflns_limit_l_min -36
_diffrn_reflns_number 82828
_diffrn_reflns_point_group_measured_fraction_full 0.991
_diffrn_reflns_point_group_measured_fraction_max 0.829
_diffrn_reflns_theta_full 25.242
_diffrn_reflns_theta_max 32.167
_diffrn_reflns_theta_min 1.138
_exptl_absorpt_coefficient_mu 0.102
_exptl_absorpt_correction_T_max 0.7464
_exptl_absorpt_correction_T_min 0.4911
_exptl_absorpt_correction_type multi-scan
_exptl_absorpt_process_details 'sadabs (Bruker, 2001)'
_exptl_crystal_colour colourless
_exptl_crystal_colour_primary colourless
_exptl_crystal_density_diffrn 1.376
_exptl_crystal_description block
_exptl_crystal_F_000 2120
_exptl_crystal_recrystallization_method 'Re-crystallisation from solvent: Acetonitrile, Chloroform'
_exptl_crystal_size_max 1.0
_exptl_crystal_size_mid 0.5
_exptl_crystal_size_min 0.4
_refine_diff_density_max 0.470
_refine_diff_density_min -0.656
_refine_diff_density_rms 0.106
_refine_ls_extinction_coef 0.0130(11)
_refine_ls_extinction_expression Fc^*^=kFc[1+0.001xFc^2^\l^3^/sin(2\q)]^-1/4^
_refine_ls_extinction_method 'SHELXL-2018/3 (Sheldrick 2018)'
_refine_ls_goodness_of_fit_ref 1.058
_refine_ls_hydrogen_treatment constr
_refine_ls_matrix_type full
_refine_ls_number_parameters 667
_refine_ls_number_reflns 14137
_refine_ls_number_restraints 0
_refine_ls_restrained_S_all 1.058
_refine_ls_R_factor_all 0.0706
_refine_ls_R_factor_gt 0.0682
_refine_ls_shift/su_max 0.001
_refine_ls_shift/su_mean 0.000
_refine_ls_structure_factor_coef Fsqd
_refine_ls_weighting_details 'w=1/[\s^2^(Fo^2^)+(0.1390P)^2^+0.9981P] where P=(Fo^2^+2Fc^2^)/3'
_refine_ls_weighting_scheme calc
_refine_ls_wR_factor_gt 0.1914
_refine_ls_wR_factor_ref 0.1968
_reflns_Friedel_coverage 0.000
_reflns_number_gt 13032
_reflns_number_total 14137
_reflns_threshold_expression 'I > 2\s(I)'
_cod_data_source_file d6cc01098a4.cif
_cod_data_source_block 2_4_Et4-Pyr5PN
_cod_depositor_comments
;
The following automatic conversions were performed:

data item '_exptl_absorpt_correction_type' value 'Multi-Scan' was
changed to 'multi-scan' in accordance with the
/home/data/users/saulius/crontab/automatic-downloads/current/RSC/lib/dictionaries/cif_core.dic
dictionary named 'cif_core.dic' version 2.4.2 last updated on
2011-04-26.

Automatic conversion script
Id: cif_fix_values 8170 2020-07-09 18:12:32Z antanas 
;
_cod_original_cell_volume 4845.3(19)
_cod_database_code 7135889
_shelx_shelxl_version_number 2018/3
_shelx_space_group_comment
;
The symmetry employed for this shelxl refinement is uniquely defined
by the following loop, which should always be used as a source of
symmetry information in preference to the above space-group names.
They are only intended as comments.
;
_olex2_refinement_description
;
1.a Free rotating group:
 O1W(H1WA,H1WB)
1.b Ternary CH refined with riding coordinates:
 C18(H18), C16(H16), C25(H25), C19(H19), C2(H2), C6(H6), C26(H26), C14(H14),
 C28(H28), C20(H20), C15(H15), C24(H24), C5(H5), C12(H12), C10(H10), C1(H1),
 C4(H4), C11(H11)
1.c Secondary CH2 refined with riding coordinates:
 C29(H29A,H29B), C33(H33A,H33B), C31(H31A,H31B), C4E4(H4EA,H4EB), C4E1(H4EC,
 H4ED), C4E2(H4EE,H4EF), C4E3(H4EG,H4EH)
1.d Aromatic/amide H refined with riding coordinates:
 C3"(H3"), C2"(H2"), C5"(H5"), C3'(H3'), C5'(H5'), C2'(H2'), C6'(H6'), C6"(H6")
1.e Idealised Me refined as rotating group:
 C5E4(H5EA,H5EB,H5EC), C5E1(H5ED,H5EE,H5EF), C5E2(H5EG,H5EH,H5EI), C5E3(H5EJ,
 H5EK,H5EL), C2AN(H2AA,H2AB,H2AC)
;
_olex2_submission_special_instructions 'No special instructions were received'

loop_
_space_group_symop_operation_xyz
'x, y, z'
'-x, y+1/2, -z+1/2'
'-x, -y, -z'
'x, -y-1/2, z-1/2'

loop_
_atom_site_label
_atom_site_type_symbol
_atom_site_fract_x
_atom_site_fract_y
_atom_site_fract_z
_atom_site_U_iso_or_equiv
_atom_site_adp_type
_atom_site_occupancy
_atom_site_site_symmetry_order
_atom_site_calc_flag
_atom_site_refinement_flags_posn
_atom_site_refinement_flags_adp
_atom_site_refinement_flags_occupancy
_atom_site_disorder_assembly
_atom_site_disorder_group
O32 O 0.80920(5) 0.47270(8) 0.43925(3) 0.02430(17) Uani 1 1 d . . . . .
O30 O 0.49400(4) 0.51259(8) 0.37931(3) 0.02347(16) Uani 1 1 d . . . . .
O3E4 O 0.49892(5) 0.36991(9) 0.46085(3) 0.02837(18) Uani 1 1 d . . . . .
O2E2 O 0.79849(6) 0.72151(10) 0.34277(4) 0.0333(2) Uani 1 1 d . . . . .
O2E4 O 0.50055(6) 0.16977(10) 0.42230(3) 0.0319(2) Uani 1 1 d . . . . .
O3E1 O 0.84286(5) 0.31455(10) 0.51944(3) 0.03063(19) Uani 1 1 d . . . . .
O2E1 O 0.78195(6) 0.13544(10) 0.47364(4) 0.0353(2) Uani 1 1 d . . . . .
O3E2 O 0.82487(6) 0.72561(9) 0.42990(4) 0.0319(2) Uani 1 1 d . . . . .
O7 O 1.06416(5) 0.08291(10) 0.43556(4) 0.0353(2) Uani 1 1 d . . . . .
O9 O 1.07031(6) 0.47895(11) 0.35199(4) 0.0362(2) Uani 1 1 d . . . . .
O2E3 O 0.49864(6) 0.74202(10) 0.27855(4) 0.0358(2) Uani 1 1 d . . . . .
O3 O 0.20135(5) 0.17495(11) 0.28291(4) 0.0363(2) Uani 1 1 d . . . . .
O3E3 O 0.47488(6) 0.76783(9) 0.35343(4) 0.0325(2) Uani 1 1 d . . . . .
O21 O 0.19487(5) 0.56937(11) 0.19558(4) 0.0387(2) Uani 1 1 d . . . . .
N22 N 0.18108(6) 0.37913(11) 0.23969(4) 0.0270(2) Uani 1 1 d . . . . .
N8 N 1.08400(6) 0.27375(11) 0.39407(4) 0.0285(2) Uani 1 1 d . . . . .
N1" N -0.05268(6) 0.40214(14) 0.19897(4) 0.0358(2) Uani 1 1 d . . . . .
N1' N 1.31745(7) 0.23342(15) 0.43575(5) 0.0387(3) Uani 1 1 d . . . . .
C18 C 0.43420(6) 0.46678(11) 0.29020(4) 0.0238(2) Uani 1 1 d . . . . .
H18 H 0.443186 0.447687 0.256861 0.029 Uiso 1 1 calc R U . . .
C1E4 C 0.49901(6) 0.29111(12) 0.42146(4) 0.0241(2) Uani 1 1 d . . . . .
C1E1 C 0.80367(6) 0.24949(12) 0.47576(4) 0.0258(2) Uani 1 1 d . . . . .
C17 C 0.49948(6) 0.54765(11) 0.32947(4) 0.0234(2) Uani 1 1 d . . . . .
C1E2 C 0.80541(6) 0.66588(12) 0.38360(4) 0.0258(2) Uani 1 1 d . . . . .
C3 C 0.79107(6) 0.33362(11) 0.42733(4) 0.0240(2) Uani 1 1 d . . . . .
C16 C 0.57409(6) 0.48289(11) 0.33115(4) 0.0235(2) Uani 1 1 d . . . . .
H16 H 0.574187 0.461665 0.295337 0.028 Uiso 1 1 calc R U . . .
C27 C 0.50018(6) 0.36908(11) 0.37410(4) 0.0229(2) Uani 1 1 d . . . . .
C29 C 0.65353(6) 0.51826(12) 0.42139(4) 0.0256(2) Uani 1 1 d . . . . .
H29A H 0.702058 0.545033 0.447624 0.031 Uiso 1 1 calc R U . . .
H29B H 0.611719 0.554475 0.431053 0.031 Uiso 1 1 calc R U . . .
C25 C 0.35655(6) 0.32955(12) 0.32542(4) 0.0251(2) Uani 1 1 d . . . . .
H25 H 0.351096 0.270182 0.353494 0.030 Uiso 1 1 calc R U . . .
C19 C 0.35467(6) 0.52192(12) 0.28033(4) 0.0254(2) Uani 1 1 d . . . . .
H19 H 0.347855 0.619936 0.271594 0.030 Uiso 1 1 calc R U . . .
C2 C 0.70974(6) 0.33656(11) 0.38834(4) 0.0235(2) Uani 1 1 d . . . . .
H2 H 0.698083 0.256011 0.364892 0.028 Uiso 1 1 calc R U . . .
C21 C 0.22199(6) 0.47128(13) 0.22116(4) 0.0283(2) Uani 1 1 d . . . . .
C3" C 0.05841(7) 0.27242(13) 0.20984(5) 0.0298(2) Uani 1 1 d . . . . .
H3" H 0.080241 0.187919 0.207296 0.036 Uiso 1 1 calc R U . . .
C33 C 0.95793(6) 0.40850(12) 0.44090(4) 0.0267(2) Uani 1 1 d . . . . .
H33A H 0.937094 0.457004 0.464464 0.032 Uiso 1 1 calc R U . . .
H33B H 1.013245 0.408601 0.455665 0.032 Uiso 1 1 calc R U . . .
C6 C 0.95876(6) 0.22403(12) 0.38491(5) 0.0272(2) Uani 1 1 d . . . . .
H6 H 0.927308 0.154643 0.360547 0.033 Uiso 1 1 calc R U . . .
C26 C 0.43586(6) 0.33514(11) 0.32252(4) 0.0239(2) Uani 1 1 d . . . . .
H26 H 0.447259 0.253583 0.305120 0.029 Uiso 1 1 calc R U . . .
C14 C 0.71086(6) 0.46997(11) 0.35745(4) 0.0240(2) Uani 1 1 d . . . . .
H14 H 0.701462 0.451543 0.319656 0.029 Uiso 1 1 calc R U . . .
O1W O -0.18327(9) 0.38415(17) 0.22774(7) 0.0625(4) Uani 1 1 d G . . . .
H1WA H -0.144886 0.392247 0.218790 0.094 Uiso 1 1 d G U . . .
H1WB H -0.204022 0.461069 0.221812 0.094 Uiso 1 1 d G U . . .
C28 C 0.57446(6) 0.35148(11) 0.36349(4) 0.0234(2) Uani 1 1 d . . . . .
H28 H 0.574244 0.268160 0.342859 0.028 Uiso 1 1 calc R U . . .
C20 C 0.30239(6) 0.42620(12) 0.23871(4) 0.0263(2) Uani 1 1 d . . . . .
H20 H 0.319952 0.412499 0.208519 0.032 Uiso 1 1 calc R U . . .
C15 C 0.64719(6) 0.55451(12) 0.36493(4) 0.0247(2) Uani 1 1 d . . . . .
H15 H 0.649241 0.653027 0.357987 0.030 Uiso 1 1 calc R U . . .
C4" C 0.10240(7) 0.38682(13) 0.22644(4) 0.0276(2) Uani 1 1 d . . . . .
N0AN N 0.63623(9) 0.00200(17) 0.35806(6) 0.0504(3) Uani 1 1 d . . . . .
C31 C 0.33710(6) 0.47910(12) 0.32925(4) 0.0264(2) Uani 1 1 d . . . . .
H31A H 0.370196 0.522773 0.361630 0.032 Uiso 1 1 calc R U . . .
H31B H 0.284018 0.493060 0.325338 0.032 Uiso 1 1 calc R U . . .
C24 C 0.30456(6) 0.29434(12) 0.26911(4) 0.0268(2) Uani 1 1 d . . . . .
H24 H 0.324692 0.217708 0.254214 0.032 Uiso 1 1 calc R U . . .
C5 C 0.92499(6) 0.26625(12) 0.42684(4) 0.0259(2) Uani 1 1 d . . . . .
H5 H 0.935190 0.202991 0.457036 0.031 Uiso 1 1 calc R U . . .
C12 C 0.84303(6) 0.42716(12) 0.36589(4) 0.0252(2) Uani 1 1 d . . . . .
H12 H 0.821498 0.415319 0.327114 0.030 Uiso 1 1 calc R U . . .
C10 C 0.96093(6) 0.35772(13) 0.35617(4) 0.0277(2) Uani 1 1 d . . . . .
H10 H 0.931037 0.351858 0.318024 0.033 Uiso 1 1 calc R U . . .
C1 C 0.64739(6) 0.36507(11) 0.41113(4) 0.0239(2) Uani 1 1 d . . . . .
H1 H 0.649592 0.308603 0.441988 0.029 Uiso 1 1 calc R U . . .
C4 C 0.84133(6) 0.29175(12) 0.39563(4) 0.0248(2) Uani 1 1 d . . . . .
H4 H 0.818683 0.216471 0.370852 0.030 Uiso 1 1 calc R U . . .
C9 C 1.04304(7) 0.38278(13) 0.36574(5) 0.0294(2) Uani 1 1 d . . . . .
C13 C 0.79269(6) 0.51714(11) 0.38631(4) 0.0241(2) Uani 1 1 d . . . . .
C2" C -0.01847(7) 0.28555(14) 0.19710(5) 0.0324(3) Uani 1 1 d . . . . .
H2" H -0.048480 0.207182 0.186429 0.039 Uiso 1 1 calc R U . . .
C23 C 0.22494(7) 0.26973(12) 0.26553(4) 0.0286(2) Uani 1 1 d . . . . .
C1E3 C 0.49215(6) 0.69667(12) 0.31773(5) 0.0267(2) Uani 1 1 d . . . . .
C11 C 0.92739(6) 0.46121(12) 0.38437(4) 0.0264(2) Uani 1 1 d . . . . .
H11 H 0.939314 0.557491 0.379919 0.032 Uiso 1 1 calc R U . . .
C5" C 0.06825(7) 0.50889(14) 0.22911(5) 0.0324(2) Uani 1 1 d . . . . .
H5" H 0.096983 0.588415 0.240487 0.039 Uiso 1 1 calc R U . . .
C4E4 C 0.50405(7) 0.30052(14) 0.50928(5) 0.0306(2) Uani 1 1 d . . . . .
H4EA H 0.473652 0.217256 0.500971 0.037 Uiso 1 1 calc R U . . .
H4EB H 0.484026 0.359170 0.530674 0.037 Uiso 1 1 calc R U . . .
C7 C 1.03949(6) 0.17982(13) 0.40842(5) 0.0282(2) Uani 1 1 d . . . . .
C3' C 1.19320(7) 0.14290(14) 0.39661(5) 0.0331(3) Uani 1 1 d . . . . .
H3' H 1.161902 0.070811 0.378891 0.040 Uiso 1 1 calc R U . . .
C4E1 C 0.86067(8) 0.23674(14) 0.56784(5) 0.0340(3) Uani 1 1 d . . . . .
H4EC H 0.906658 0.273083 0.594240 0.041 Uiso 1 1 calc R U . . .
H4ED H 0.870187 0.141794 0.561021 0.041 Uiso 1 1 calc R U . . .
C4' C 1.16328(7) 0.26037(13) 0.40885(5) 0.0288(2) Uani 1 1 d . . . . .
C5' C 1.21033(7) 0.36397(15) 0.43522(5) 0.0336(3) Uani 1 1 d . . . . .
H5' H 1.191117 0.444192 0.444740 0.040 Uiso 1 1 calc R U . . .
C4E2 C 0.84824(9) 0.86629(14) 0.43209(6) 0.0372(3) Uani 1 1 d . . . . .
H4EE H 0.844891 0.909526 0.463912 0.045 Uiso 1 1 calc R U . . .
H4EF H 0.814839 0.915407 0.401247 0.045 Uiso 1 1 calc R U . . .
C2' C 1.27055(8) 0.13449(16) 0.41118(6) 0.0375(3) Uani 1 1 d . . . . .
H2' H 1.291380 0.054005 0.403276 0.045 Uiso 1 1 calc R U . . .
C6' C 1.28673(7) 0.34513(16) 0.44706(5) 0.0369(3) Uani 1 1 d . . . . .
H6' H 1.319275 0.416204 0.464321 0.044 Uiso 1 1 calc R U . . .
C6" C -0.00895(8) 0.51120(15) 0.21469(5) 0.0359(3) Uani 1 1 d . . . . .
H6" H -0.032346 0.594910 0.215996 0.043 Uiso 1 1 calc R U . . .
C5E4 C 0.58452(9) 0.26554(19) 0.53977(5) 0.0435(3) Uani 1 1 d . . . . .
H5EA H 0.602809 0.201042 0.519799 0.065 Uiso 1 1 calc R U . . .
H5EB H 0.587909 0.225487 0.573353 0.065 Uiso 1 1 calc R U . . .
H5EC H 0.615054 0.347407 0.545948 0.065 Uiso 1 1 calc R U . . .
C4E3 C 0.45471(9) 0.90886(14) 0.34096(6) 0.0386(3) Uani 1 1 d . . . . .
H4EG H 0.482642 0.945415 0.319359 0.046 Uiso 1 1 calc R U . . .
H4EH H 0.468257 0.962164 0.373597 0.046 Uiso 1 1 calc R U . . .
C5E1 C 0.79706(9) 0.24301(17) 0.58886(6) 0.0421(3) Uani 1 1 d . . . . .
H5ED H 0.751837 0.205095 0.563040 0.063 Uiso 1 1 calc R U . . .
H5EE H 0.787875 0.336965 0.595816 0.063 Uiso 1 1 calc R U . . .
H5EF H 0.810228 0.191051 0.621345 0.063 Uiso 1 1 calc R U . . .
C1AN C 0.64249(9) -0.03463(17) 0.39887(6) 0.0422(3) Uani 1 1 d . . . . .
C5E2 C 0.92753(9) 0.87243(17) 0.43289(7) 0.0459(4) Uani 1 1 d . . . . .
H5EG H 0.928734 0.847693 0.398405 0.069 Uiso 1 1 calc R U . . .
H5EH H 0.958562 0.809530 0.459171 0.069 Uiso 1 1 calc R U . . .
H5EI H 0.946904 0.964065 0.441598 0.069 Uiso 1 1 calc R U . . .
C5E3 C 0.37196(9) 0.91994(17) 0.31162(7) 0.0474(4) Uani 1 1 d . . . . .
H5EJ H 0.359494 0.873886 0.277897 0.071 Uiso 1 1 calc R U . . .
H5EK H 0.357951 1.015097 0.305762 0.071 Uiso 1 1 calc R U . . .
H5EL H 0.344562 0.878066 0.332109 0.071 Uiso 1 1 calc R U . . .
C2AN C 0.64880(13) -0.0796(2) 0.45107(7) 0.0599(5) Uani 1 1 d . . . . .
H2AA H 0.638858 -0.176518 0.450407 0.090 Uiso 1 1 calc R U . . .
H2AB H 0.612389 -0.031242 0.462511 0.090 Uiso 1 1 calc R U . . .
H2AC H 0.699399 -0.061309 0.475390 0.090 Uiso 1 1 calc R U . . .

loop_
_atom_site_aniso_label
_atom_site_aniso_U_11
_atom_site_aniso_U_22
_atom_site_aniso_U_33
_atom_site_aniso_U_23
_atom_site_aniso_U_13
_atom_site_aniso_U_12
O32 0.0273(4) 0.0227(4) 0.0170(3) -0.0006(3) 0.0002(3) -0.0015(3)
O30 0.0275(4) 0.0213(4) 0.0177(3) 0.0006(2) 0.0029(3) 0.0003(3)
O3E4 0.0364(4) 0.0266(4) 0.0203(4) 0.0004(3) 0.0075(3) 0.0000(3)
O2E2 0.0378(5) 0.0300(5) 0.0245(4) 0.0049(3) 0.0013(3) -0.0009(3)
O2E4 0.0436(5) 0.0246(5) 0.0240(4) 0.0014(3) 0.0071(4) 0.0001(3)
O3E1 0.0349(4) 0.0303(5) 0.0185(4) 0.0014(3) -0.0011(3) -0.0034(3)
O2E1 0.0424(5) 0.0272(5) 0.0270(4) 0.0026(3) 0.0004(4) -0.0041(4)
O3E2 0.0407(5) 0.0251(5) 0.0258(4) -0.0027(3) 0.0063(3) -0.0058(3)
O7 0.0291(4) 0.0306(5) 0.0422(5) 0.0066(4) 0.0072(4) 0.0024(3)
O9 0.0340(4) 0.0367(5) 0.0364(5) 0.0085(4) 0.0104(4) 0.0016(4)
O2E3 0.0459(5) 0.0298(5) 0.0310(5) 0.0056(3) 0.0125(4) 0.0003(4)
O3 0.0314(4) 0.0348(5) 0.0329(5) 0.0092(4) -0.0011(4) -0.0051(4)
O3E3 0.0412(5) 0.0238(5) 0.0296(4) 0.0002(3) 0.0086(4) 0.0033(3)
O21 0.0300(4) 0.0393(6) 0.0371(5) 0.0164(4) -0.0005(4) 0.0015(4)
N22 0.0252(4) 0.0291(5) 0.0202(4) 0.0015(3) -0.0002(3) -0.0014(3)
N8 0.0236(4) 0.0292(5) 0.0279(5) 0.0007(3) 0.0029(4) -0.0004(3)
N1" 0.0305(5) 0.0446(7) 0.0275(5) -0.0036(4) 0.0036(4) 0.0004(4)
N1' 0.0280(5) 0.0540(8) 0.0319(6) 0.0053(5) 0.0075(4) -0.0004(5)
C18 0.0255(5) 0.0235(5) 0.0175(4) 0.0007(3) 0.0012(4) -0.0004(4)
C1E4 0.0231(4) 0.0261(5) 0.0182(4) 0.0005(3) 0.0009(4) -0.0001(3)
C1E1 0.0253(5) 0.0260(5) 0.0207(5) 0.0005(4) 0.0012(4) 0.0012(4)
C17 0.0253(4) 0.0226(5) 0.0178(4) 0.0013(3) 0.0019(3) -0.0007(4)
C1E2 0.0233(4) 0.0249(5) 0.0236(5) 0.0001(4) 0.0010(4) -0.0002(4)
C3 0.0246(5) 0.0230(5) 0.0187(4) -0.0007(3) 0.0001(4) -0.0005(3)
C16 0.0242(4) 0.0233(5) 0.0185(4) 0.0004(3) 0.0016(4) -0.0002(3)
C27 0.0253(5) 0.0213(5) 0.0174(4) 0.0005(3) 0.0013(4) 0.0003(3)
C29 0.0272(5) 0.0265(5) 0.0181(4) -0.0025(3) 0.0014(4) -0.0005(4)
C25 0.0247(5) 0.0261(5) 0.0189(4) 0.0024(3) 0.0006(4) -0.0009(4)
C19 0.0254(5) 0.0243(5) 0.0207(5) 0.0016(3) 0.0008(4) 0.0002(4)
C2 0.0233(4) 0.0238(5) 0.0181(4) -0.0003(3) 0.0003(3) -0.0002(3)
C21 0.0263(5) 0.0303(6) 0.0212(5) 0.0032(4) -0.0008(4) -0.0011(4)
C3" 0.0283(5) 0.0334(6) 0.0217(5) -0.0005(4) 0.0010(4) -0.0008(4)
C33 0.0253(5) 0.0271(6) 0.0214(5) -0.0028(4) 0.0000(4) -0.0025(4)
C6 0.0234(5) 0.0275(6) 0.0247(5) -0.0032(4) 0.0009(4) -0.0008(4)
C26 0.0252(5) 0.0238(5) 0.0172(4) 0.0001(3) 0.0003(4) -0.0002(4)
C14 0.0240(4) 0.0251(5) 0.0182(4) -0.0001(3) 0.0012(4) -0.0006(4)
O1W 0.0592(8) 0.0639(9) 0.0673(9) 0.0003(7) 0.0257(7) -0.0042(7)
C28 0.0241(4) 0.0239(5) 0.0175(4) 0.0002(3) 0.0010(3) 0.0005(3)
C20 0.0262(5) 0.0281(6) 0.0187(4) 0.0022(4) 0.0003(4) -0.0001(4)
C15 0.0252(5) 0.0238(5) 0.0203(4) 0.0001(3) 0.0017(4) -0.0005(4)
C4" 0.0261(5) 0.0327(6) 0.0183(4) 0.0002(4) 0.0005(4) -0.0011(4)
N0AN 0.0535(8) 0.0596(9) 0.0384(7) -0.0070(6) 0.0163(6) -0.0066(7)
C31 0.0264(5) 0.0285(6) 0.0200(5) -0.0006(4) 0.0026(4) 0.0008(4)
C24 0.0261(5) 0.0264(6) 0.0208(5) 0.0012(4) -0.0008(4) -0.0013(4)
C5 0.0241(5) 0.0266(6) 0.0215(5) -0.0007(4) 0.0008(4) -0.0005(4)
C12 0.0244(5) 0.0265(5) 0.0193(4) -0.0005(3) 0.0008(4) -0.0001(4)
C10 0.0259(5) 0.0304(6) 0.0218(5) -0.0002(4) 0.0021(4) 0.0009(4)
C1 0.0237(4) 0.0246(5) 0.0182(4) 0.0002(3) 0.0007(3) 0.0001(3)
C4 0.0242(5) 0.0253(5) 0.0196(4) -0.0018(3) 0.0009(4) -0.0001(4)
C9 0.0282(5) 0.0325(6) 0.0239(5) 0.0004(4) 0.0043(4) 0.0011(4)
C13 0.0251(5) 0.0249(5) 0.0170(4) 0.0006(3) 0.0006(4) -0.0002(4)
C2" 0.0286(5) 0.0386(7) 0.0241(5) -0.0010(4) 0.0016(4) -0.0032(4)
C23 0.0278(5) 0.0281(6) 0.0218(5) 0.0014(4) -0.0016(4) -0.0018(4)
C1E3 0.0273(5) 0.0236(5) 0.0246(5) 0.0011(4) 0.0032(4) -0.0009(4)
C11 0.0252(5) 0.0256(5) 0.0237(5) 0.0000(4) 0.0024(4) -0.0005(4)
C5" 0.0338(6) 0.0334(6) 0.0244(5) -0.0040(4) 0.0031(4) -0.0001(4)
C4E4 0.0361(6) 0.0334(6) 0.0216(5) 0.0021(4) 0.0091(4) -0.0004(4)
C7 0.0245(5) 0.0271(6) 0.0286(5) -0.0029(4) 0.0037(4) -0.0013(4)
C3' 0.0295(5) 0.0363(7) 0.0310(6) -0.0013(5) 0.0074(5) -0.0006(4)
C4E1 0.0356(6) 0.0374(7) 0.0202(5) 0.0051(4) -0.0017(4) -0.0001(5)
C4' 0.0240(5) 0.0341(6) 0.0246(5) 0.0018(4) 0.0037(4) -0.0008(4)
C5' 0.0291(5) 0.0370(7) 0.0302(6) -0.0016(5) 0.0044(4) -0.0035(4)
C4E2 0.0464(7) 0.0245(6) 0.0340(6) -0.0021(4) 0.0055(5) -0.0052(5)
C2' 0.0302(6) 0.0456(8) 0.0363(6) 0.0026(5) 0.0111(5) 0.0044(5)
C6' 0.0281(6) 0.0488(8) 0.0286(6) 0.0022(5) 0.0030(5) -0.0070(5)
C6" 0.0337(6) 0.0404(7) 0.0286(6) -0.0054(5) 0.0044(5) 0.0037(5)
C5E4 0.0377(7) 0.0632(10) 0.0228(6) 0.0064(5) 0.0019(5) -0.0010(6)
C4E3 0.0452(7) 0.0238(6) 0.0433(7) 0.0005(5) 0.0107(6) 0.0023(5)
C5E1 0.0471(8) 0.0462(8) 0.0308(6) 0.0089(5) 0.0107(6) 0.0042(6)
C1AN 0.0450(7) 0.0424(8) 0.0373(7) -0.0066(6) 0.0117(6) -0.0075(6)
C5E2 0.0452(8) 0.0412(8) 0.0417(8) 0.0003(6) 0.0030(6) -0.0162(6)
C5E3 0.0452(8) 0.0357(8) 0.0541(9) 0.0094(6) 0.0082(7) 0.0103(6)
C2AN 0.0687(12) 0.0638(12) 0.0396(8) 0.0078(8) 0.0092(8) -0.0221(9)

loop_
_atom_type_symbol
_atom_type_description
_atom_type_scat_dispersion_real
_atom_type_scat_dispersion_imag
_atom_type_scat_source
C C 0.0033 0.0016 'International Tables Vol C Tables 4.2.6.8 and 6.1.1.4'
H H 0.0000 0.0000 'International Tables Vol C Tables 4.2.6.8 and 6.1.1.4'
N N 0.0061 0.0033 'International Tables Vol C Tables 4.2.6.8 and 6.1.1.4'
O O 0.0106 0.0060 'International Tables Vol C Tables 4.2.6.8 and 6.1.1.4'

loop_
_geom_angle_atom_site_label_1
_geom_angle_atom_site_label_2
_geom_angle_atom_site_label_3
_geom_angle
_geom_angle_site_symmetry_1
_geom_angle_site_symmetry_3
_geom_angle_publ_flag
C3 O32 C13 96.68(8) . . ?
C27 O30 C17 96.37(8) . . ?
C1E4 O3E4 C4E4 115.72(10) . . ?
C1E1 O3E1 C4E1 115.65(10) . . ?
C1E2 O3E2 C4E2 116.56(10) . . ?
C1E3 O3E3 C4E3 116.72(11) . . ?
C21 N22 C4" 122.90(10) . . ?
C23 N22 C21 112.12(10) . . ?
C23 N22 C4" 124.30(10) . . ?
C9 N8 C7 113.07(10) . . ?
C9 N8 C4' 124.10(11) . . ?
C7 N8 C4' 122.80(10) . . ?
C2" N1" C6" 116.93(12) . . ?
C6' N1' C2' 116.93(12) . . ?
C17 C18 H18 112.1 . . ?
C17 C18 C26 100.81(8) . . ?
C19 C18 H18 112.1 . . ?
C19 C18 C17 116.09(9) . . ?
C19 C18 C26 102.73(9) . . ?
C26 C18 H18 112.1 . . ?
O3E4 C1E4 C27 113.15(10) . . ?
O2E4 C1E4 O3E4 125.43(11) . . ?
O2E4 C1E4 C27 121.37(10) . . ?
O3E1 C1E1 C3 112.54(10) . . ?
O2E1 C1E1 O3E1 125.26(11) . . ?
O2E1 C1E1 C3 122.16(11) . . ?
O30 C17 C18 102.86(9) . . ?
O30 C17 C16 103.76(8) . . ?
O30 C17 C1E3 113.88(9) . . ?
C16 C17 C18 108.30(9) . . ?
C1E3 C17 C18 111.52(9) . . ?
C1E3 C17 C16 115.48(9) . . ?
O2E2 C1E2 O3E2 125.30(11) . . ?
O2E2 C1E2 C13 121.79(11) . . ?
O3E2 C1E2 C13 112.91(10) . . ?
O32 C3 C1E1 112.45(9) . . ?
O32 C3 C2 104.07(9) . . ?
O32 C3 C4 103.74(9) . . ?
C1E1 C3 C2 115.43(10) . . ?
C1E1 C3 C4 113.38(9) . . ?
C2 C3 C4 106.69(9) . . ?
C17 C16 H16 111.8 . . ?
C17 C16 C28 100.76(9) . . ?
C17 C16 C15 117.03(9) . . ?
C28 C16 H16 111.8 . . ?
C15 C16 H16 111.8 . . ?
C15 C16 C28 102.63(8) . . ?
O30 C27 C1E4 113.35(9) . . ?
O30 C27 C26 103.80(8) . . ?
O30 C27 C28 103.94(9) . . ?
C1E4 C27 C26 115.02(9) . . ?
C1E4 C27 C28 112.72(9) . . ?
C26 C27 C28 107.01(9) . . ?
H29A C29 H29B 110.3 . . ?
C15 C29 H29A 112.9 . . ?
C15 C29 H29B 112.9 . . ?
C1 C29 H29A 112.9 . . ?
C1 C29 H29B 112.9 . . ?
C1 C29 C15 94.26(8) . . ?
C26 C25 H25 115.1 . . ?
C26 C25 C31 103.40(9) . . ?
C26 C25 C24 104.99(9) . . ?
C31 C25 H25 115.1 . . ?
C31 C25 C24 101.41(9) . . ?
C24 C25 H25 115.1 . . ?
C18 C19 H19 115.2 . . ?
C18 C19 C20 104.68(9) . . ?
C20 C19 H19 115.2 . . ?
C31 C19 C18 104.22(9) . . ?
C31 C19 H19 115.2 . . ?
C31 C19 C20 100.78(9) . . ?
C3 C2 H2 111.9 . . ?
C3 C2 C14 100.81(8) . . ?
C14 C2 H2 111.9 . . ?
C1 C2 C3 117.00(9) . . ?
C1 C2 H2 111.9 . . ?
C1 C2 C14 102.48(9) . . ?
O21 C21 N22 123.66(11) . . ?
O21 C21 C20 127.52(12) . . ?
N22 C21 C20 108.82(10) . . ?
C4" C3" H3" 121.0 . . ?
C2" C3" H3" 121.0 . . ?
C2" C3" C4" 117.98(12) . . ?
H33A C33 H33B 110.2 . . ?
C5 C33 H33A 112.8 . . ?
C5 C33 H33B 112.8 . . ?
C11 C33 H33A 112.8 . . ?
C11 C33 H33B 112.8 . . ?
C11 C33 C5 94.73(9) . . ?
C5 C6 H6 111.7 . . ?
C10 C6 H6 111.7 . . ?
C10 C6 C5 103.40(9) . . ?
C7 C6 H6 111.7 . . ?
C7 C6 C5 112.77(10) . . ?
C7 C6 C10 105.16(10) . . ?
C18 C26 H26 111.9 . . ?
C27 C26 C18 100.62(9) . . ?
C27 C26 H26 111.9 . . ?
C25 C26 C18 103.25(9) . . ?
C25 C26 C27 116.27(9) . . ?
C25 C26 H26 111.9 . . ?
C2 C14 H14 111.5 . . ?
C15 C14 C2 103.25(9) . . ?
C15 C14 H14 111.5 . . ?
C15 C14 C13 117.70(9) . . ?
C13 C14 C2 100.36(8) . . ?
C13 C14 H14 111.5 . . ?
H1WA O1W H1WB 104.5 . . ?
C16 C28 H28 111.9 . . ?
C27 C28 C16 100.62(8) . . ?
C27 C28 H28 111.9 . . ?
C1 C28 C16 103.11(9) . . ?
C1 C28 C27 116.56(9) . . ?
C1 C28 H28 111.9 . . ?
C19 C20 H20 111.9 . . ?
C21 C20 C19 112.07(10) . . ?
C21 C20 H20 111.9 . . ?
C21 C20 C24 104.94(9) . . ?
C24 C20 C19 103.67(9) . . ?
C24 C20 H20 111.9 . . ?
C16 C15 H15 115.0 . . ?
C29 C15 C16 103.24(9) . . ?
C29 C15 C14 102.19(9) . . ?
C29 C15 H15 115.0 . . ?
C14 C15 C16 104.92(9) . . ?
C14 C15 H15 115.0 . . ?
C3" C4" N22 120.27(11) . . ?
C5" C4" N22 120.47(11) . . ?
C5" C4" C3" 119.26(12) . . ?
C25 C31 C19 94.44(9) . . ?
C25 C31 H31A 112.8 . . ?
C25 C31 H31B 112.8 . . ?
C19 C31 H31A 112.8 . . ?
C19 C31 H31B 112.8 . . ?
H31A C31 H31B 110.3 . . ?
C25 C24 H24 111.7 . . ?
C20 C24 C25 103.27(9) . . ?
C20 C24 H24 111.7 . . ?
C23 C24 C25 112.61(10) . . ?
C23 C24 C20 105.31(9) . . ?
C23 C24 H24 111.7 . . ?
C33 C5 C6 101.18(9) . . ?
C33 C5 H5 115.2 . . ?
C33 C5 C4 103.93(9) . . ?
C6 C5 H5 115.2 . . ?
C4 C5 C6 104.52(9) . . ?
C4 C5 H5 115.2 . . ?
C4 C12 H12 111.7 . . ?
C13 C12 H12 111.7 . . ?
C13 C12 C4 100.45(9) . . ?
C11 C12 H12 111.7 . . ?
C11 C12 C4 102.89(9) . . ?
C11 C12 C13 117.41(9) . . ?
C6 C10 H10 111.8 . . ?
C9 C10 C6 105.10(9) . . ?
C9 C10 H10 111.8 . . ?
C9 C10 C11 112.65(10) . . ?
C11 C10 C6 103.27(10) . . ?
C11 C10 H10 111.8 . . ?
C29 C1 C2 103.45(9) . . ?
C29 C1 C28 103.17(9) . . ?
C29 C1 H1 114.9 . . ?
C2 C1 H1 114.9 . . ?
C28 C1 C2 103.83(9) . . ?
C28 C1 H1 114.9 . . ?
C3 C4 C12 100.64(9) . . ?
C3 C4 H4 111.8 . . ?
C5 C4 C3 117.06(9) . . ?
C5 C4 C12 102.81(9) . . ?
C5 C4 H4 111.8 . . ?
C12 C4 H4 111.8 . . ?
O9 C9 N8 124.40(12) . . ?
O9 C9 C10 127.34(12) . . ?
N8 C9 C10 108.26(10) . . ?
O32 C13 C1E2 111.63(9) . . ?
O32 C13 C14 104.37(9) . . ?
O32 C13 C12 103.70(9) . . ?
C1E2 C13 C14 114.93(9) . . ?
C1E2 C13 C12 114.74(10) . . ?
C12 C13 C14 106.36(9) . . ?
N1" C2" C3" 123.85(12) . . ?
N1" C2" H2" 118.1 . . ?
C3" C2" H2" 118.1 . . ?
O3 C23 N22 124.20(12) . . ?
O3 C23 C24 127.18(11) . . ?
N22 C23 C24 108.58(10) . . ?
O2E3 C1E3 O3E3 125.22(12) . . ?
O2E3 C1E3 C17 121.59(11) . . ?
O3E3 C1E3 C17 113.12(10) . . ?
C33 C11 C12 104.00(10) . . ?
C33 C11 C10 101.17(9) . . ?
C33 C11 H11 115.1 . . ?
C12 C11 C10 104.76(9) . . ?
C12 C11 H11 115.1 . . ?
C10 C11 H11 115.1 . . ?
C4" C5" H5" 121.0 . . ?
C6" C5" C4" 118.06(12) . . ?
C6" C5" H5" 121.0 . . ?
O3E4 C4E4 H4EA 109.6 . . ?
O3E4 C4E4 H4EB 109.7 . . ?
O3E4 C4E4 C5E4 110.05(11) . . ?
H4EA C4E4 H4EB 108.2 . . ?
C5E4 C4E4 H4EA 109.7 . . ?
C5E4 C4E4 H4EB 109.6 . . ?
O7 C7 N8 123.79(11) . . ?
O7 C7 C6 127.94(11) . . ?
N8 C7 C6 108.26(10) . . ?
C4' C3' H3' 121.1 . . ?
C4' C3' C2' 117.71(13) . . ?
C2' C3' H3' 121.1 . . ?
O3E1 C4E1 H4EC 109.5 . . ?
O3E1 C4E1 H4ED 109.5 . . ?
O3E1 C4E1 C5E1 110.74(11) . . ?
H4EC C4E1 H4ED 108.1 . . ?
C5E1 C4E1 H4EC 109.5 . . ?
C5E1 C4E1 H4ED 109.5 . . ?
C3' C4' N8 119.51(11) . . ?
C3' C4' C5' 120.04(12) . . ?
C5' C4' N8 120.45(12) . . ?
C4' C5' H5' 121.4 . . ?
C4' C5' C6' 117.17(13) . . ?
C6' C5' H5' 121.4 . . ?
O3E2 C4E2 H4EE 109.8 . . ?
O3E2 C4E2 H4EF 109.8 . . ?
O3E2 C4E2 C5E2 109.25(12) . . ?
H4EE C4E2 H4EF 108.3 . . ?
C5E2 C4E2 H4EE 109.8 . . ?
C5E2 C4E2 H4EF 109.8 . . ?
N1' C2' C3' 123.79(14) . . ?
N1' C2' H2' 118.1 . . ?
C3' C2' H2' 118.1 . . ?
N1' C6' C5' 124.34(13) . . ?
N1' C6' H6' 117.8 . . ?
C5' C6' H6' 117.8 . . ?
N1" C6" C5" 123.92(13) . . ?
N1" C6" H6" 118.0 . . ?
C5" C6" H6" 118.0 . . ?
C4E4 C5E4 H5EA 109.5 . . ?
C4E4 C5E4 H5EB 109.5 . . ?
C4E4 C5E4 H5EC 109.5 . . ?
H5EA C5E4 H5EB 109.5 . . ?
H5EA C5E4 H5EC 109.5 . . ?
H5EB C5E4 H5EC 109.5 . . ?
O3E3 C4E3 H4EG 109.7 . . ?
O3E3 C4E3 H4EH 109.7 . . ?
O3E3 C4E3 C5E3 109.67(12) . . ?
H4EG C4E3 H4EH 108.2 . . ?
C5E3 C4E3 H4EG 109.7 . . ?
C5E3 C4E3 H4EH 109.7 . . ?
C4E1 C5E1 H5ED 109.5 . . ?
C4E1 C5E1 H5EE 109.5 . . ?
C4E1 C5E1 H5EF 109.5 . . ?
H5ED C5E1 H5EE 109.5 . . ?
H5ED C5E1 H5EF 109.5 . . ?
H5EE C5E1 H5EF 109.5 . . ?
N0AN C1AN C2AN 178.5(2) . . ?
C4E2 C5E2 H5EG 109.5 . . ?
C4E2 C5E2 H5EH 109.5 . . ?
C4E2 C5E2 H5EI 109.5 . . ?
H5EG C5E2 H5EH 109.5 . . ?
H5EG C5E2 H5EI 109.5 . . ?
H5EH C5E2 H5EI 109.5 . . ?
C4E3 C5E3 H5EJ 109.5 . . ?
C4E3 C5E3 H5EK 109.5 . . ?
C4E3 C5E3 H5EL 109.5 . . ?
H5EJ C5E3 H5EK 109.5 . . ?
H5EJ C5E3 H5EL 109.5 . . ?
H5EK C5E3 H5EL 109.5 . . ?
C1AN C2AN H2AA 109.5 . . ?
C1AN C2AN H2AB 109.5 . . ?
C1AN C2AN H2AC 109.5 . . ?
H2AA C2AN H2AB 109.5 . . ?
H2AA C2AN H2AC 109.5 . . ?
H2AB C2AN H2AC 109.5 . . ?

loop_
_geom_bond_atom_site_label_1
_geom_bond_atom_site_label_2
_geom_bond_distance
_geom_bond_site_symmetry_2
_geom_bond_publ_flag
O32 C3 1.4337(14) . ?
O32 C13 1.4367(13) . ?
O30 C17 1.4418(13) . ?
O30 C27 1.4412(13) . ?
O3E4 C1E4 1.3298(14) . ?
O3E4 C4E4 1.4627(14) . ?
O2E2 C1E2 1.2087(15) . ?
O2E4 C1E4 1.2055(16) . ?
O3E1 C1E1 1.3335(14) . ?
O3E1 C4E1 1.4644(15) . ?
O2E1 C1E1 1.2006(16) . ?
O3E2 C1E2 1.3267(14) . ?
O3E2 C4E2 1.4614(16) . ?
O7 C7 1.2060(16) . ?
O9 C9 1.2076(17) . ?
O2E3 C1E3 1.2048(15) . ?
O3 C23 1.2088(16) . ?
O3E3 C1E3 1.3336(15) . ?
O3E3 C4E3 1.4611(16) . ?
O21 C21 1.2056(15) . ?
N22 C21 1.4052(16) . ?
N22 C4" 1.4182(15) . ?
N22 C23 1.4029(16) . ?
N8 C9 1.4006(16) . ?
N8 C7 1.4050(16) . ?
N8 C4' 1.4293(15) . ?
N1" C2" 1.3388(19) . ?
N1" C6" 1.3433(19) . ?
N1' C2' 1.341(2) . ?
N1' C6' 1.340(2) . ?
C18 H18 1.0000 . ?
C18 C17 1.5550(16) . ?
C18 C19 1.5456(16) . ?
C18 C26 1.5711(16) . ?
C1E4 C27 1.5128(15) . ?
C1E1 C3 1.5102(16) . ?
C17 C16 1.5473(16) . ?
C17 C1E3 1.5105(16) . ?
C1E2 C13 1.5030(16) . ?
C3 C2 1.5472(16) . ?
C3 C4 1.5536(16) . ?
C16 H16 1.0000 . ?
C16 C28 1.5740(16) . ?
C16 C15 1.5515(16) . ?
C27 C26 1.5497(15) . ?
C27 C28 1.5506(16) . ?
C29 H29A 0.9900 . ?
C29 H29B 0.9900 . ?
C29 C15 1.5448(15) . ?
C29 C1 1.5441(16) . ?
C25 H25 1.0000 . ?
C25 C26 1.5424(16) . ?
C25 C31 1.5432(17) . ?
C25 C24 1.5520(16) . ?
C19 H19 1.0000 . ?
C19 C20 1.5498(16) . ?
C19 C31 1.5437(16) . ?
C2 H2 1.0000 . ?
C2 C14 1.5744(16) . ?
C2 C1 1.5466(16) . ?
C21 C20 1.5070(16) . ?
C3" H3" 0.9500 . ?
C3" C4" 1.3915(17) . ?
C3" C2" 1.3905(17) . ?
C33 H33A 0.9900 . ?
C33 H33B 0.9900 . ?
C33 C5 1.5397(16) . ?
C33 C11 1.5389(16) . ?
C6 H6 1.0000 . ?
C6 C5 1.5521(17) . ?
C6 C10 1.5497(18) . ?
C6 C7 1.5130(16) . ?
C26 H26 1.0000 . ?
C14 H14 1.0000 . ?
C14 C15 1.5468(16) . ?
C14 C13 1.5563(16) . ?
O1W H1WA 0.8518 . ?
O1W H1WB 0.8497 . ?
C28 H28 1.0000 . ?
C28 C1 1.5455(16) . ?
C20 H20 1.0000 . ?
C20 C24 1.5430(17) . ?
C15 H15 1.0000 . ?
C4" C5" 1.3901(18) . ?
N0AN C1AN 1.137(2) . ?
C31 H31A 0.9900 . ?
C31 H31B 0.9900 . ?
C24 H24 1.0000 . ?
C24 C23 1.5069(17) . ?
C5 H5 1.0000 . ?
C5 C4 1.5467(16) . ?
C12 H12 1.0000 . ?
C12 C4 1.5767(17) . ?
C12 C13 1.5495(16) . ?
C12 C11 1.5472(16) . ?
C10 H10 1.0000 . ?
C10 C9 1.5159(17) . ?
C10 C11 1.5486(17) . ?
C1 H1 1.0000 . ?
C4 H4 1.0000 . ?
C2" H2" 0.9500 . ?
C11 H11 1.0000 . ?
C5" H5" 0.9500 . ?
C5" C6" 1.3859(19) . ?
C4E4 H4EA 0.9900 . ?
C4E4 H4EB 0.9900 . ?
C4E4 C5E4 1.511(2) . ?
C3' H3' 0.9500 . ?
C3' C4' 1.3893(19) . ?
C3' C2' 1.3906(18) . ?
C4E1 H4EC 0.9900 . ?
C4E1 H4ED 0.9900 . ?
C4E1 C5E1 1.512(2) . ?
C4' C5' 1.3906(18) . ?
C5' H5' 0.9500 . ?
C5' C6' 1.3911(18) . ?
C4E2 H4EE 0.9900 . ?
C4E2 H4EF 0.9900 . ?
C4E2 C5E2 1.506(2) . ?
C2' H2' 0.9500 . ?
C6' H6' 0.9500 . ?
C6" H6" 0.9500 . ?
C5E4 H5EA 0.9800 . ?
C5E4 H5EB 0.9800 . ?
C5E4 H5EC 0.9800 . ?
C4E3 H4EG 0.9900 . ?
C4E3 H4EH 0.9900 . ?
C4E3 C5E3 1.506(2) . ?
C5E1 H5ED 0.9800 . ?
C5E1 H5EE 0.9800 . ?
C5E1 H5EF 0.9800 . ?
C1AN C2AN 1.457(2) . ?
C5E2 H5EG 0.9800 . ?
C5E2 H5EH 0.9800 . ?
C5E2 H5EI 0.9800 . ?
C5E3 H5EJ 0.9800 . ?
C5E3 H5EK 0.9800 . ?
C5E3 H5EL 0.9800 . ?
C2AN H2AA 0.9800 . ?
C2AN H2AB 0.9800 . ?
C2AN H2AC 0.9800 . ?

loop_
_geom_torsion_atom_site_label_1
_geom_torsion_atom_site_label_2
_geom_torsion_atom_site_label_3
_geom_torsion_atom_site_label_4
_geom_torsion
_geom_torsion_site_symmetry_1
_geom_torsion_site_symmetry_2
_geom_torsion_site_symmetry_3
_geom_torsion_site_symmetry_4
_geom_torsion_publ_flag
O32 C3 C2 C14 34.84(10) . . . . ?
O32 C3 C2 C1 -75.29(11) . . . . ?
O32 C3 C4 C5 76.86(11) . . . . ?
O32 C3 C4 C12 -33.59(9) . . . . ?
O30 C17 C16 C28 34.60(10) . . . . ?
O30 C17 C16 C15 -75.70(11) . . . . ?
O30 C17 C1E3 O2E3 176.88(11) . . . . ?
O30 C17 C1E3 O3E3 -5.95(13) . . . . ?
O30 C27 C26 C18 33.25(10) . . . . ?
O30 C27 C26 C25 -77.40(11) . . . . ?
O30 C27 C28 C16 -33.67(9) . . . . ?
O30 C27 C28 C1 76.92(11) . . . . ?
O3E4 C1E4 C27 O30 -5.38(13) . . . . ?
O3E4 C1E4 C27 C26 -124.60(10) . . . . ?
O3E4 C1E4 C27 C28 112.34(11) . . . . ?
O2E2 C1E2 C13 O32 176.00(10) . . . . ?
O2E2 C1E2 C13 C14 -65.41(15) . . . . ?
O2E2 C1E2 C13 C12 58.39(15) . . . . ?
O2E4 C1E4 C27 O30 176.88(10) . . . . ?
O2E4 C1E4 C27 C26 57.66(15) . . . . ?
O2E4 C1E4 C27 C28 -65.40(14) . . . . ?
O3E1 C1E1 C3 O32 -12.81(14) . . . . ?
O3E1 C1E1 C3 C2 -132.01(11) . . . . ?
O3E1 C1E1 C3 C4 104.48(11) . . . . ?
O2E1 C1E1 C3 O32 169.27(11) . . . . ?
O2E1 C1E1 C3 C2 50.07(16) . . . . ?
O2E1 C1E1 C3 C4 -73.43(15) . . . . ?
O3E2 C1E2 C13 O32 -3.61(13) . . . . ?
O3E2 C1E2 C13 C14 114.99(11) . . . . ?
O3E2 C1E2 C13 C12 -121.21(11) . . . . ?
O21 C21 C20 C19 69.07(16) . . . . ?
O21 C21 C20 C24 -179.08(13) . . . . ?
N22 C21 C20 C19 -110.77(11) . . . . ?
N22 C21 C20 C24 1.07(12) . . . . ?
N22 C4" C5" C6" 178.70(11) . . . . ?
N8 C4' C5' C6' -178.31(12) . . . . ?
C18 C17 C16 C28 -74.21(9) . . . . ?
C18 C17 C16 C15 175.49(9) . . . . ?
C18 C17 C1E3 O2E3 -67.25(15) . . . . ?
C18 C17 C1E3 O3E3 109.92(11) . . . . ?
C18 C19 C20 C21 -175.73(9) . . . . ?
C18 C19 C20 C24 71.64(11) . . . . ?
C18 C19 C31 C25 -52.18(10) . . . . ?
C1E4 O3E4 C4E4 C5E4 81.52(14) . . . . ?
C1E4 C27 C26 C18 157.65(9) . . . . ?
C1E4 C27 C26 C25 47.00(13) . . . . ?
C1E4 C27 C28 C16 -156.80(9) . . . . ?
C1E4 C27 C28 C1 -46.21(13) . . . . ?
C1E1 O3E1 C4E1 C5E1 -85.28(14) . . . . ?
C1E1 C3 C2 C14 158.57(9) . . . . ?
C1E1 C3 C2 C1 48.44(14) . . . . ?
C1E1 C3 C4 C5 -45.42(14) . . . . ?
C1E1 C3 C4 C12 -155.87(9) . . . . ?
C17 O30 C27 C1E4 178.33(8) . . . . ?
C17 O30 C27 C26 -56.19(9) . . . . ?
C17 O30 C27 C28 55.61(9) . . . . ?
C17 C18 C19 C20 177.83(9) . . . . ?
C17 C18 C19 C31 -76.75(11) . . . . ?
C17 C18 C26 C27 1.45(10) . . . . ?
C17 C18 C26 C25 121.90(9) . . . . ?
C17 C16 C28 C27 -0.54(9) . . . . ?
C17 C16 C28 C1 -121.26(9) . . . . ?
C17 C16 C15 C29 75.02(11) . . . . ?
C17 C16 C15 C14 -178.29(9) . . . . ?
C1E2 O3E2 C4E2 C5E2 -78.56(15) . . . . ?
C3 O32 C13 C1E2 179.55(9) . . . . ?
C3 O32 C13 C14 54.82(10) . . . . ?
C3 O32 C13 C12 -56.39(9) . . . . ?
C3 C2 C14 C15 -123.10(9) . . . . ?
C3 C2 C14 C13 -1.19(10) . . . . ?
C3 C2 C1 C29 76.21(11) . . . . ?
C3 C2 C1 C28 -176.31(9) . . . . ?
C16 C17 C1E3 O2E3 56.94(15) . . . . ?
C16 C17 C1E3 O3E3 -125.90(11) . . . . ?
C16 C28 C1 C29 34.45(10) . . . . ?
C16 C28 C1 C2 -73.22(10) . . . . ?
C27 O30 C17 C18 56.83(9) . . . . ?
C27 O30 C17 C16 -55.98(9) . . . . ?
C27 O30 C17 C1E3 177.67(9) . . . . ?
C27 C28 C1 C29 -74.69(11) . . . . ?
C27 C28 C1 C2 177.64(9) . . . . ?
C25 C24 C23 O3 -70.29(17) . . . . ?
C25 C24 C23 N22 107.64(11) . . . . ?
C19 C18 C17 O30 74.40(11) . . . . ?
C19 C18 C17 C16 -176.18(9) . . . . ?
C19 C18 C17 C1E3 -48.05(13) . . . . ?
C19 C18 C26 C27 -118.69(9) . . . . ?
C19 C18 C26 C25 1.76(10) . . . . ?
C19 C20 C24 C25 1.26(11) . . . . ?
C19 C20 C24 C23 119.57(10) . . . . ?
C2 C3 C4 C5 -173.60(9) . . . . ?
C2 C3 C4 C12 75.96(10) . . . . ?
C2 C14 C15 C16 -71.21(10) . . . . ?
C2 C14 C15 C29 36.26(10) . . . . ?
C2 C14 C13 O32 -32.66(10) . . . . ?
C2 C14 C13 C1E2 -155.25(9) . . . . ?
C2 C14 C13 C12 76.61(10) . . . . ?
C21 N22 C4" C3" 132.31(12) . . . . ?
C21 N22 C4" C5" -46.72(16) . . . . ?
C21 N22 C23 O3 -176.83(12) . . . . ?
C21 N22 C23 C24 5.16(13) . . . . ?
C21 C20 C24 C25 -116.45(10) . . . . ?
C21 C20 C24 C23 1.85(12) . . . . ?
C3" C4" C5" C6" -0.34(18) . . . . ?
C33 C5 C4 C3 -75.48(12) . . . . ?
C33 C5 C4 C12 33.71(11) . . . . ?
C6 C5 C4 C3 178.82(10) . . . . ?
C6 C5 C4 C12 -71.98(10) . . . . ?
C6 C10 C9 O9 -176.91(13) . . . . ?
C6 C10 C9 N8 2.94(12) . . . . ?
C6 C10 C11 C33 35.69(11) . . . . ?
C6 C10 C11 C12 -72.19(10) . . . . ?
C26 C18 C17 O30 -35.68(10) . . . . ?
C26 C18 C17 C16 73.74(10) . . . . ?
C26 C18 C17 C1E3 -158.12(9) . . . . ?
C26 C18 C19 C20 -73.22(10) . . . . ?
C26 C18 C19 C31 32.20(11) . . . . ?
C26 C27 C28 C16 75.78(10) . . . . ?
C26 C27 C28 C1 -173.63(9) . . . . ?
C26 C25 C31 C19 53.08(10) . . . . ?
C26 C25 C24 C20 -73.09(11) . . . . ?
C26 C25 C24 C23 173.82(10) . . . . ?
C14 C2 C1 C29 -32.95(10) . . . . ?
C14 C2 C1 C28 74.52(10) . . . . ?
C28 C16 C15 C29 -34.20(10) . . . . ?
C28 C16 C15 C14 72.49(10) . . . . ?
C28 C27 C26 C18 -76.29(10) . . . . ?
C28 C27 C26 C25 173.06(9) . . . . ?
C20 C19 C31 C25 56.14(9) . . . . ?
C20 C24 C23 O3 177.89(13) . . . . ?
C20 C24 C23 N22 -4.18(12) . . . . ?
C15 C16 C28 C27 120.57(9) . . . . ?
C15 C16 C28 C1 -0.14(10) . . . . ?
C15 C29 C1 C2 54.02(9) . . . . ?
C15 C29 C1 C28 -53.94(10) . . . . ?
C15 C14 C13 O32 78.39(11) . . . . ?
C15 C14 C13 C1E2 -44.21(13) . . . . ?
C15 C14 C13 C12 -172.34(9) . . . . ?
C4" N22 C21 O21 5.28(19) . . . . ?
C4" N22 C21 C20 -174.86(10) . . . . ?
C4" N22 C23 O3 -6.04(19) . . . . ?
C4" N22 C23 C24 175.95(10) . . . . ?
C4" C3" C2" N1" 1.23(19) . . . . ?
C4" C5" C6" N1" 1.0(2) . . . . ?
C31 C25 C26 C18 -35.09(10) . . . . ?
C31 C25 C26 C27 74.02(11) . . . . ?
C31 C25 C24 C20 34.29(11) . . . . ?
C31 C25 C24 C23 -78.79(11) . . . . ?
C31 C19 C20 C21 76.31(11) . . . . ?
C31 C19 C20 C24 -36.32(11) . . . . ?
C24 C25 C26 C18 70.82(10) . . . . ?
C24 C25 C26 C27 179.93(9) . . . . ?
C24 C25 C31 C19 -55.54(10) . . . . ?
C5 C33 C11 C12 52.40(10) . . . . ?
C5 C33 C11 C10 -56.07(10) . . . . ?
C5 C6 C10 C9 117.65(10) . . . . ?
C5 C6 C10 C11 -0.62(11) . . . . ?
C5 C6 C7 O7 65.49(17) . . . . ?
C5 C6 C7 N8 -113.52(11) . . . . ?
C10 C6 C5 C33 -34.63(10) . . . . ?
C10 C6 C5 C4 73.11(10) . . . . ?
C10 C6 C7 O7 177.46(13) . . . . ?
C10 C6 C7 N8 -1.55(12) . . . . ?
C1 C29 C15 C16 53.87(10) . . . . ?
C1 C29 C15 C14 -54.88(9) . . . . ?
C1 C2 C14 C15 -2.06(10) . . . . ?
C1 C2 C14 C13 119.85(9) . . . . ?
C4 C3 C2 C14 -74.47(10) . . . . ?
C4 C3 C2 C1 175.40(9) . . . . ?
C4 C12 C13 O32 34.68(10) . . . . ?
C4 C12 C13 C1E2 156.69(9) . . . . ?
C4 C12 C13 C14 -75.06(10) . . . . ?
C4 C12 C11 C33 -33.19(11) . . . . ?
C4 C12 C11 C10 72.60(10) . . . . ?
C9 N8 C7 O7 -175.41(12) . . . . ?
C9 N8 C7 C6 3.65(14) . . . . ?
C9 N8 C4' C3' -127.38(14) . . . . ?
C9 N8 C4' C5' 52.53(17) . . . . ?
C9 C10 C11 C33 -77.17(12) . . . . ?
C9 C10 C11 C12 174.95(9) . . . . ?
C13 O32 C3 C1E1 178.70(9) . . . . ?
C13 O32 C3 C2 -55.67(10) . . . . ?
C13 O32 C3 C4 55.80(9) . . . . ?
C13 C14 C15 C16 179.39(9) . . . . ?
C13 C14 C15 C29 -73.15(12) . . . . ?
C13 C12 C4 C3 -0.65(9) . . . . ?
C13 C12 C4 C5 -121.82(9) . . . . ?
C13 C12 C11 C33 75.97(12) . . . . ?
C13 C12 C11 C10 -178.24(9) . . . . ?
C2" N1" C6" C5" -0.5(2) . . . . ?
C2" C3" C4" N22 -179.72(11) . . . . ?
C2" C3" C4" C5" -0.67(17) . . . . ?
C23 N22 C21 O21 176.23(12) . . . . ?
C23 N22 C21 C20 -3.92(13) . . . . ?
C23 N22 C4" C3" -37.52(17) . . . . ?
C23 N22 C4" C5" 143.45(12) . . . . ?
C1E3 O3E3 C4E3 C5E3 88.48(16) . . . . ?
C1E3 C17 C16 C28 159.94(9) . . . . ?
C1E3 C17 C16 C15 49.64(13) . . . . ?
C11 C33 C5 C6 55.57(10) . . . . ?
C11 C33 C5 C4 -52.63(10) . . . . ?
C11 C12 C4 C3 120.84(9) . . . . ?
C11 C12 C4 C5 -0.32(11) . . . . ?
C11 C12 C13 O32 -75.88(12) . . . . ?
C11 C12 C13 C1E2 46.13(13) . . . . ?
C11 C12 C13 C14 174.38(9) . . . . ?
C11 C10 C9 O9 -65.17(16) . . . . ?
C11 C10 C9 N8 114.67(11) . . . . ?
C4E4 O3E4 C1E4 O2E4 2.49(17) . . . . ?
C4E4 O3E4 C1E4 C27 -175.15(9) . . . . ?
C7 N8 C9 O9 175.64(12) . . . . ?
C7 N8 C9 C10 -4.21(14) . . . . ?
C7 N8 C4' C3' 55.01(17) . . . . ?
C7 N8 C4' C5' -125.08(13) . . . . ?
C7 C6 C5 C33 78.42(12) . . . . ?
C7 C6 C5 C4 -173.84(10) . . . . ?
C7 C6 C10 C9 -0.82(12) . . . . ?
C7 C6 C10 C11 -119.09(10) . . . . ?
C3' C4' C5' C6' 1.59(19) . . . . ?
C4E1 O3E1 C1E1 O2E1 0.92(18) . . . . ?
C4E1 O3E1 C1E1 C3 -176.92(10) . . . . ?
C4' N8 C9 O9 -2.2(2) . . . . ?
C4' N8 C9 C10 177.97(11) . . . . ?
C4' N8 C7 O7 2.45(19) . . . . ?
C4' N8 C7 C6 -178.49(11) . . . . ?
C4' C3' C2' N1' -0.7(2) . . . . ?
C4' C5' C6' N1' -1.5(2) . . . . ?
C4E2 O3E2 C1E2 O2E2 -7.69(18) . . . . ?
C4E2 O3E2 C1E2 C13 171.90(11) . . . . ?
C2' N1' C6' C5' 0.3(2) . . . . ?
C2' C3' C4' N8 179.33(12) . . . . ?
C2' C3' C4' C5' -0.58(19) . . . . ?
C6' N1' C2' C3' 0.9(2) . . . . ?
C6" N1" C2" C3" -0.67(19) . . . . ?
C4E3 O3E3 C1E3 O2E3 6.76(18) . . . . ?
C4E3 O3E3 C1E3 C17 -170.28(10) . . . . ?
